data_7129365
loop_
_publ_author_name
'Cheng, Biao'
'Chen, Yu'
'Zhou, Peng'
'Xie, Zuowei'

_publ_section_title
;
 Rhodium-catalyzed sequential B(3)&#x2212;, B(4)&#x2212;, and
 B(5)-trifunctionalization of o-carboranes with three different
 substituents
;
_journal_name_full 'Chemical Communications'
_journal_paper_doi 10.1039/D1CC05936J
_journal_year 2021
_chemical_formula_sum 'C37 H36 B10 F4 O4'
_chemical_formula_weight 728.76
_space_group_crystal_system triclinic
_space_group_IT_number 2
_space_group_name_Hall '-P 1'
_space_group_name_H-M_alt 'P -1'
_atom_sites_solution_hydrogens geom
_audit_creation_method SHELXL-2018/3
_audit_update_record
;
2021-06-22 deposited with the CCDC.	2021-12-07 downloaded from the CCDC.
;
_cell_angle_alpha 96.643(4)
_cell_angle_beta 111.103(4)
_cell_angle_gamma 93.586(4)
_cell_formula_units_Z 2
_cell_length_a 10.4650(12)
_cell_length_b 13.5333(16)
_cell_length_c 14.4641(17)
_cell_measurement_reflns_used 1124
_cell_measurement_temperature 296(2)
_cell_measurement_theta_max 15
_cell_measurement_theta_min 15
_cell_volume 1886.2(4)
_computing_cell_refinement 'BRUKER D8VENTURE DIFFRACTOMETER'
_computing_data_collection 'BRUKER D8VENTURE DIFFRACTOMETER'
_computing_data_reduction 'BRUKER D8VENTURE DIFFRACTOMETER'
_computing_molecular_graphics 'BRUKER SHELXTL'
_computing_publication_material 'BRUKER SHELXTL'
_computing_structure_refinement 'SHELXL-2018/3 (Sheldrick, 2018)'
_computing_structure_solution 'SHELXT 2014/5 (Sheldrick, 2014)'
_diffrn_ambient_temperature 296(2)
_diffrn_measured_fraction_theta_full 0.996
_diffrn_measured_fraction_theta_max 0.996
_diffrn_measurement_device_type 'BRUKER D8VENTURE DIFFRACTOMETER'
_diffrn_measurement_method 'PHI & OMEGA SCAN'
_diffrn_radiation_type MoK\a
_diffrn_radiation_wavelength 0.71073
_diffrn_reflns_av_R_equivalents 0.1097
_diffrn_reflns_av_unetI/netI 0.0423
_diffrn_reflns_Laue_measured_fraction_full 0.996
_diffrn_reflns_Laue_measured_fraction_max 0.996
_diffrn_reflns_limit_h_max 12
_diffrn_reflns_limit_h_min -12
_diffrn_reflns_limit_k_max 16
_diffrn_reflns_limit_k_min -16
_diffrn_reflns_limit_l_max 17
_diffrn_reflns_limit_l_min -17
_diffrn_reflns_number 50988
_diffrn_reflns_point_group_measured_fraction_full 0.996
_diffrn_reflns_point_group_measured_fraction_max 0.996
_diffrn_reflns_theta_full 25.242
_diffrn_reflns_theta_max 25.248
_diffrn_reflns_theta_min 2.452
_exptl_absorpt_coefficient_mu 0.090
_exptl_absorpt_correction_T_max 0.7456
_exptl_absorpt_correction_T_min 0.6989
_exptl_absorpt_correction_type multi-scan
_exptl_crystal_colour colourless
_exptl_crystal_density_diffrn 1.283
_exptl_crystal_description block
_exptl_crystal_F_000 752
_exptl_crystal_size_max 0.400
_exptl_crystal_size_mid 0.300
_exptl_crystal_size_min 0.200
_refine_diff_density_max 0.755
_refine_diff_density_min -0.333
_refine_diff_density_rms 0.070
_refine_ls_extinction_coef 0.069(7)
_refine_ls_extinction_expression Fc^*^=kFc[1+0.001xFc^2^\l^3^/sin(2\q)]^-1/4^
_refine_ls_extinction_method 'SHELXL-2018/3 (Sheldrick 2018)'
_refine_ls_goodness_of_fit_ref 1.044
_refine_ls_hydrogen_treatment constr
_refine_ls_matrix_type full
_refine_ls_number_parameters 554
_refine_ls_number_reflns 6808
_refine_ls_number_restraints 24
_refine_ls_restrained_S_all 1.060
_refine_ls_R_factor_all 0.0840
_refine_ls_R_factor_gt 0.0685
_refine_ls_shift/su_max 0.002
_refine_ls_shift/su_mean 0.000
_refine_ls_structure_factor_coef Fsqd
_refine_ls_weighting_details 'w=1/[\s^2^(Fo^2^)+(0.1090P)^2^+0.8249P] where P=(Fo^2^+2Fc^2^)/3'
_refine_ls_weighting_scheme calc
_refine_ls_wR_factor_gt 0.1857
_refine_ls_wR_factor_ref 0.2034
_reflns_Friedel_coverage 0.000
_reflns_number_gt 5435
_reflns_number_total 6808
_reflns_threshold_expression 'I > 2\s(I)'
_cod_data_source_file d1cc05936j2.cif
_cod_data_source_block cb5099
_cod_database_code 7129365
_shelx_shelxl_version_number 2018/3
_shelx_space_group_comment
;
The symmetry employed for this shelxl refinement is uniquely defined
by the following loop, which should always be used as a source of
symmetry information in preference to the above space-group names.
They are only intended as comments.
;
_shelx_estimated_absorpt_t_min 0.965
_shelx_estimated_absorpt_t_max 0.982

loop_
_space_group_symop_operation_xyz
'x, y, z'
'-x, -y, -z'

loop_
_atom_site_label
_atom_site_type_symbol
_atom_site_fract_x
_atom_site_fract_y
_atom_site_fract_z
_atom_site_U_iso_or_equiv
_atom_site_adp_type
_atom_site_occupancy
_atom_site_site_symmetry_order
_atom_site_calc_flag
_atom_site_refinement_flags_posn
_atom_site_refinement_flags_adp
_atom_site_refinement_flags_occupancy
_atom_site_disorder_assembly
_atom_site_disorder_group
O1 O 0.50470(17) 0.26252(13) 0.57700(11) 0.0541(4) Uani 1 1 d . . . . .
O3 O 0.41163(18) 0.02405(12) 0.63691(14) 0.0619(5) Uani 1 1 d . . . . .
O4 O 0.27940(14) 0.14464(10) 0.62157(11) 0.0443(4) Uani 1 1 d . . . . .
F1 F 0.3347(3) 0.66686(15) 0.7896(3) 0.1479(11) Uani 1 1 d . . . . .
F2 F -0.1358(3) 0.4090(2) 0.4590(2) 0.1487(11) Uani 1 1 d . . . . .
F3 F 0.0886(4) 0.3741(3) 1.1141(3) 0.1034(17) Uani 0.534(5) 1 d . . P A 1
F3' F 0.1071(5) 0.0488(4) 1.0992(4) 0.114(2) Uani 0.466(5) 1 d . . P A 2
F4 F -0.0177(2) -0.02789(18) 0.71092(19) 0.1220(8) Uani 1 1 d . . . . .
C1 C 0.5167(2) 0.18037(15) 0.73682(16) 0.0398(5) Uani 1 1 d . . . . .
C2 C 0.6698(2) 0.17815(19) 0.72593(18) 0.0529(6) Uani 1 1 d . . . . .
O2 O 0.4263(3) 0.4150(2) 0.57021(19) 0.0827(12) Uani 0.790(7) 1 d . . P B 1
C11 C 0.4306(5) 0.3364(3) 0.5271(2) 0.0551(9) Uani 0.790(7) 1 d . . P B 1
O2' O 0.594(2) 0.3890(10) 0.5497(9) 0.153(10) Uani 0.210(7) 1 d . . P B 2
C11' C 0.511(2) 0.3180(10) 0.5201(10) 0.058(4) Uani 0.210(7) 1 d . . P B 2
C12 C 0.3639(4) 0.3007(2) 0.41477(19) 0.0800(10) Uani 1 1 d D . . . .
C13 C 0.2656(9) 0.3848(7) 0.3749(5) 0.097(3) Uani 0.555(12) 1 d D . P B 1
H13A H 0.199856 0.387949 0.407101 0.146 Uiso 0.555(12) 1 calc R U P B 1
H13B H 0.320069 0.448472 0.389963 0.146 Uiso 0.555(12) 1 calc R U P B 1
H13C H 0.217813 0.368332 0.303741 0.146 Uiso 0.555(12) 1 calc R U P B 1
C14 C 0.4567(14) 0.3062(15) 0.3582(11) 0.126(6) Uani 0.555(12) 1 d D . P B 1
H14A H 0.512058 0.369889 0.378814 0.188 Uiso 0.555(12) 1 calc R U P B 1
H14B H 0.515468 0.253664 0.371417 0.188 Uiso 0.555(12) 1 calc R U P B 1
H14C H 0.402649 0.298578 0.287807 0.188 Uiso 0.555(12) 1 calc R U P B 1
C15 C 0.2675(9) 0.2074(6) 0.3948(4) 0.087(3) Uani 0.555(12) 1 d D . P B 1
H15A H 0.214284 0.214659 0.436643 0.130 Uiso 0.555(12) 1 calc R U P B 1
H15B H 0.206786 0.196312 0.325699 0.130 Uiso 0.555(12) 1 calc R U P B 1
H15C H 0.319605 0.151398 0.409309 0.130 Uiso 0.555(12) 1 calc R U P B 1
C13' C 0.2193(11) 0.3241(18) 0.3829(11) 0.170(7) Uani 0.445(12) 1 d D U P B 2
H13D H 0.172948 0.290112 0.418583 0.256 Uiso 0.445(12) 1 calc R U P B 2
H13E H 0.218066 0.394996 0.397128 0.256 Uiso 0.445(12) 1 calc R U P B 2
H13F H 0.173287 0.302304 0.312199 0.256 Uiso 0.445(12) 1 calc R U P B 2
C14' C 0.458(2) 0.3460(16) 0.3684(16) 0.118(6) Uani 0.445(12) 1 d D U P B 2
H14D H 0.547378 0.324213 0.396246 0.178 Uiso 0.445(12) 1 calc R U P B 2
H14E H 0.420134 0.325034 0.297197 0.178 Uiso 0.445(12) 1 calc R U P B 2
H14F H 0.464912 0.417726 0.382126 0.178 Uiso 0.445(12) 1 calc R U P B 2
C15' C 0.3723(19) 0.1850(5) 0.3856(7) 0.123(6) Uani 0.445(12) 1 d D U P B 2
H15D H 0.467154 0.172432 0.407284 0.184 Uiso 0.445(12) 1 calc R U P B 2
H15E H 0.325374 0.146133 0.417674 0.184 Uiso 0.445(12) 1 calc R U P B 2
H15F H 0.329500 0.166619 0.314249 0.184 Uiso 0.445(12) 1 calc R U P B 2
C16 C 0.4005(2) 0.10838(16) 0.66272(16) 0.0434(5) Uani 1 1 d . . . . .
C17 C 0.2399(2) 0.23817(15) 0.64997(15) 0.0394(5) Uani 1 1 d . . . . .
C18 C 0.3264(2) 0.30942(15) 0.71982(15) 0.0389(5) Uani 1 1 d . . . . .
C19 C 0.2751(2) 0.39958(16) 0.75766(15) 0.0447(5) Uani 1 1 d . . . . .
C20 C 0.3318(3) 0.49422(18) 0.7562(2) 0.0614(7) Uani 1 1 d . . . . .
H20A H 0.401783 0.502648 0.731437 0.074 Uiso 1 1 calc R U . . .
C21 C 0.2819(4) 0.5755(2) 0.7923(3) 0.0819(9) Uani 1 1 d . . . . .
C22 C 0.1799(4) 0.5681(3) 0.8297(3) 0.0894(11) Uani 1 1 d . . . . .
H22A H 0.148275 0.624869 0.852855 0.107 Uiso 1 1 calc R U . . .
C23 C 0.1258(4) 0.4744(3) 0.8321(3) 0.0828(9) Uani 1 1 d . . . . .
H23A H 0.056197 0.466817 0.857370 0.099 Uiso 1 1 calc R U . . .
C24 C 0.1738(3) 0.3908(2) 0.7972(2) 0.0600(6) Uani 1 1 d . . . . .
H24A H 0.137168 0.327493 0.800403 0.072 Uiso 1 1 calc R U . . .
C25 C 0.0932(2) 0.23864(18) 0.58552(16) 0.0463(5) Uani 1 1 d . . . . .
C26 C 0.0451(3) 0.3269(2) 0.55395(19) 0.0639(7) Uani 1 1 d . . . . .
H26A H 0.102566 0.387006 0.575704 0.077 Uiso 1 1 calc R U . . .
C27 C -0.0899(3) 0.3234(3) 0.4895(2) 0.0880(10) Uani 1 1 d . . . . .
C28 C -0.1763(3) 0.2365(4) 0.4544(3) 0.0987(13) Uani 1 1 d . . . . .
H28A H -0.266464 0.236226 0.410122 0.118 Uiso 1 1 calc R U . . .
C29 C -0.1287(3) 0.1504(3) 0.4851(2) 0.0809(10) Uani 1 1 d . . . . .
H29A H -0.187043 0.090780 0.461721 0.097 Uiso 1 1 calc R U . . .
C30 C 0.0052(3) 0.1499(2) 0.55054(18) 0.0597(7) Uani 1 1 d . . . . .
H30A H 0.036479 0.090271 0.571154 0.072 Uiso 1 1 calc R U . . .
C31 C 0.4160(2) 0.17491(16) 0.89864(16) 0.0442(5) Uani 1 1 d . . . . .
C32 C 0.3918(3) 0.23674(19) 0.96859(18) 0.0537(6) Uani 1 1 d . . . . .
H32A H 0.447375 0.297662 0.990122 0.064 Uiso 1 1 calc R U . . .
C33 C 0.2905(3) 0.2226(2) 1.01636(18) 0.0577(6) Uani 1 1 d . . . . .
C34 C 0.2379(3) 0.3080(2) 1.0456(2) 0.0702(8) Uani 1 1 d . . . . .
H34A H 0.269457 0.370631 1.036752 0.084 Uiso 1 1 calc R U . . .
C35 C 0.1392(3) 0.2994(3) 1.0874(2) 0.0885(11) Uani 1 1 d . . . . .
C36 C 0.0927(3) 0.2087(4) 1.1040(2) 0.0890(11) Uani 1 1 d . . . . .
H36A H 0.026094 0.203842 1.132380 0.107 Uiso 1 1 calc R U . . .
C37 C 0.1469(3) 0.1256(3) 1.0777(2) 0.0833(10) Uani 1 1 d . . . . .
C38 C 0.2438(3) 0.1311(2) 1.0339(2) 0.0670(7) Uani 1 1 d . . . . .
H38A H 0.277999 0.073120 1.016041 0.080 Uiso 1 1 calc R U . . .
C39 C 0.3332(2) 0.07598(16) 0.85451(16) 0.0462(5) Uani 1 1 d . . . . .
C40 C 0.1922(3) 0.06940(19) 0.80054(19) 0.0558(6) Uani 1 1 d . . . . .
H40A H 0.148526 0.127176 0.790195 0.067 Uiso 1 1 calc R U . . .
C41 C 0.1183(3) -0.0226(2) 0.7628(2) 0.0720(8) Uani 1 1 d . . . . .
C42 C 0.1764(4) -0.1099(2) 0.7747(3) 0.0834(10) Uani 1 1 d . . . . .
H42A H 0.123359 -0.171453 0.747865 0.100 Uiso 1 1 calc R U . . .
C43 C 0.3154(4) -0.1041(2) 0.8273(3) 0.0835(10) Uani 1 1 d . . . . .
H43A H 0.357561 -0.162599 0.836743 0.100 Uiso 1 1 calc R U . . .
C44 C 0.3942(3) -0.01176(19) 0.8666(2) 0.0622(7) Uani 1 1 d . . . . .
H44A H 0.488705 -0.009016 0.901372 0.075 Uiso 1 1 calc R U . . .
C45 C 0.6882(3) 0.1011(2) 0.6481(2) 0.0721(8) Uani 1 1 d . . . . .
H45A H 0.781606 0.109810 0.651502 0.108 Uiso 1 1 calc R U . . .
H45B H 0.667887 0.035040 0.660964 0.108 Uiso 1 1 calc R U . . .
H45C H 0.626688 0.109586 0.582534 0.108 Uiso 1 1 calc R U . . .
B3 B 0.5701(3) 0.2757(2) 0.68042(19) 0.0465(6) Uani 1 1 d . . . . .
B4 B 0.4832(2) 0.29713(17) 0.76669(17) 0.0388(5) Uani 1 1 d . . . . .
B5 B 0.5305(3) 0.21384(18) 0.85989(18) 0.0428(6) Uani 1 1 d . . . . .
B6 B 0.6470(3) 0.1357(2) 0.8283(2) 0.0513(6) Uani 1 1 d . . . . .
H6 H 0.649211 0.057211 0.841424 0.062 Uiso 1 1 calc R U . . .
B7 B 0.7505(3) 0.2972(3) 0.7513(2) 0.0599(8) Uani 1 1 d . . . . .
H7 H 0.822466 0.322682 0.716928 0.072 Uiso 1 1 calc R U . . .
B8 B 0.6350(3) 0.3763(2) 0.77995(19) 0.0507(6) Uani 1 1 d . . . . .
H8 H 0.631556 0.454236 0.765134 0.061 Uiso 1 1 calc R U . . .
B9 B 0.6109(3) 0.3395(2) 0.88764(19) 0.0477(6) Uani 1 1 d . . . . .
H9 H 0.591649 0.394553 0.941940 0.057 Uiso 1 1 calc R U . . .
B10 B 0.7120(3) 0.2381(2) 0.9252(2) 0.0547(7) Uani 1 1 d . . . . .
H10 H 0.759164 0.226710 1.003977 0.066 Uiso 1 1 calc R U . . .
B11 B 0.7966(3) 0.2133(3) 0.8404(2) 0.0624(8) Uani 1 1 d . . . . .
H11 H 0.898275 0.185320 0.863394 0.075 Uiso 1 1 calc R U . . .
B12 B 0.7750(3) 0.3388(2) 0.8780(2) 0.0600(8) Uani 1 1 d . . . . .
H12 H 0.862620 0.393269 0.926702 0.072 Uiso 1 1 calc R U . . .

loop_
_atom_site_aniso_label
_atom_site_aniso_U_11
_atom_site_aniso_U_22
_atom_site_aniso_U_33
_atom_site_aniso_U_23
_atom_site_aniso_U_13
_atom_site_aniso_U_12
O1 0.0550(10) 0.0661(11) 0.0389(8) 0.0083(8) 0.0154(7) 0.0023(8)
O3 0.0649(11) 0.0435(9) 0.0723(12) -0.0082(8) 0.0237(9) 0.0105(8)
O4 0.0411(8) 0.0403(8) 0.0445(8) -0.0041(6) 0.0110(6) 0.0019(6)
F1 0.203(3) 0.0482(11) 0.205(3) -0.0056(14) 0.100(2) 0.0061(13)
F2 0.1096(18) 0.158(2) 0.137(2) 0.0373(17) -0.0176(15) 0.0745(17)
F3 0.107(3) 0.139(4) 0.084(2) 0.005(2) 0.054(2) 0.064(3)
F3' 0.119(4) 0.140(4) 0.110(4) 0.038(3) 0.070(3) -0.004(3)
F4 0.0789(14) 0.1274(18) 0.1317(19) 0.0151(15) 0.0147(13) -0.0354(12)
C1 0.0358(11) 0.0442(11) 0.0417(11) 0.0073(9) 0.0164(9) 0.0078(8)
C2 0.0407(12) 0.0700(15) 0.0524(13) 0.0118(11) 0.0205(10) 0.0129(11)
O2 0.119(3) 0.0606(17) 0.0508(15) 0.0102(12) 0.0092(14) 0.0123(14)
C11 0.058(2) 0.063(2) 0.0409(17) 0.0130(15) 0.0142(16) -0.0032(17)
O2' 0.23(2) 0.100(10) 0.063(7) 0.040(7) -0.016(9) -0.077(11)
C11' 0.064(10) 0.049(7) 0.058(8) 0.002(6) 0.022(7) -0.005(7)
C12 0.102(2) 0.089(2) 0.0352(13) 0.0128(13) 0.0120(14) -0.0178(18)
C13 0.086(5) 0.129(7) 0.057(4) 0.015(4) 0.002(3) 0.019(4)
C14 0.071(5) 0.208(18) 0.083(6) -0.045(9) 0.037(4) -0.022(7)
C15 0.095(6) 0.101(5) 0.044(3) -0.002(3) 0.012(3) -0.031(4)
C13' 0.143(11) 0.249(18) 0.137(10) -0.016(10) 0.088(9) 0.006(10)
C14' 0.145(12) 0.139(11) 0.068(7) -0.026(7) 0.053(7) -0.009(8)
C15' 0.184(13) 0.071(5) 0.062(5) 0.000(4) -0.008(6) -0.016(6)
C16 0.0469(12) 0.0400(12) 0.0454(12) 0.0018(9) 0.0208(10) 0.0056(9)
C17 0.0392(11) 0.0412(11) 0.0379(10) 0.0046(8) 0.0144(9) 0.0059(8)
C18 0.0410(11) 0.0368(10) 0.0363(10) 0.0063(8) 0.0112(9) 0.0037(8)
C19 0.0485(12) 0.0420(11) 0.0359(11) 0.0020(9) 0.0068(9) 0.0103(9)
C20 0.0729(17) 0.0445(13) 0.0644(16) 0.0021(11) 0.0242(13) 0.0083(11)
C21 0.111(3) 0.0387(14) 0.084(2) -0.0039(13) 0.0254(19) 0.0141(15)
C22 0.109(3) 0.071(2) 0.081(2) -0.0176(16) 0.031(2) 0.0365(19)
C23 0.094(2) 0.079(2) 0.079(2) -0.0044(16) 0.0394(18) 0.0283(18)
C24 0.0639(16) 0.0595(15) 0.0595(15) 0.0016(12) 0.0276(13) 0.0132(12)
C25 0.0387(11) 0.0620(14) 0.0359(11) -0.0013(10) 0.0141(9) 0.0037(10)
C26 0.0542(15) 0.0753(17) 0.0516(14) 0.0076(12) 0.0059(12) 0.0177(13)
C27 0.0660(19) 0.117(3) 0.0672(19) 0.0123(18) 0.0036(16) 0.041(2)
C28 0.0409(16) 0.168(4) 0.067(2) -0.004(2) 0.0005(14) 0.023(2)
C29 0.0440(15) 0.125(3) 0.0602(17) -0.0180(18) 0.0170(13) -0.0143(17)
C30 0.0481(14) 0.0782(17) 0.0477(13) -0.0060(12) 0.0185(11) -0.0076(12)
C31 0.0457(12) 0.0482(12) 0.0416(11) 0.0127(9) 0.0169(9) 0.0118(9)
C32 0.0556(14) 0.0582(14) 0.0496(13) 0.0059(11) 0.0230(11) 0.0063(11)
C33 0.0543(14) 0.0800(17) 0.0409(12) 0.0076(11) 0.0197(11) 0.0135(12)
C34 0.0755(18) 0.090(2) 0.0482(14) 0.0039(13) 0.0261(13) 0.0241(15)
C35 0.074(2) 0.151(3) 0.0468(15) 0.0071(18) 0.0266(15) 0.045(2)
C36 0.0596(18) 0.165(4) 0.0514(16) 0.022(2) 0.0276(14) 0.024(2)
C37 0.0696(19) 0.135(3) 0.0554(16) 0.0283(18) 0.0315(15) 0.008(2)
C38 0.0667(17) 0.088(2) 0.0567(15) 0.0200(14) 0.0319(13) 0.0144(14)
C39 0.0564(13) 0.0477(12) 0.0416(11) 0.0120(9) 0.0250(10) 0.0058(10)
C40 0.0567(14) 0.0581(14) 0.0557(14) 0.0158(11) 0.0230(12) 0.0018(11)
C41 0.0701(18) 0.079(2) 0.0640(17) 0.0100(14) 0.0261(15) -0.0185(15)
C42 0.115(3) 0.0608(19) 0.078(2) -0.0032(15) 0.049(2) -0.0236(18)
C43 0.123(3) 0.0467(16) 0.098(2) 0.0116(15) 0.061(2) 0.0105(17)
C44 0.0761(18) 0.0521(14) 0.0676(16) 0.0157(12) 0.0346(14) 0.0129(12)
C45 0.0652(17) 0.091(2) 0.0748(18) 0.0070(15) 0.0430(15) 0.0237(15)
B3 0.0434(13) 0.0529(14) 0.0434(13) 0.0087(11) 0.0166(11) 0.0003(11)
B4 0.0409(12) 0.0367(12) 0.0356(11) 0.0036(9) 0.0116(10) 0.0006(9)
B5 0.0434(13) 0.0458(13) 0.0377(12) 0.0069(10) 0.0123(10) 0.0092(10)
B6 0.0423(14) 0.0636(16) 0.0509(15) 0.0167(12) 0.0165(11) 0.0164(12)
B7 0.0400(14) 0.084(2) 0.0533(16) 0.0116(14) 0.0158(12) -0.0064(13)
B8 0.0454(14) 0.0558(15) 0.0427(13) 0.0069(11) 0.0088(11) -0.0086(11)
B9 0.0449(14) 0.0516(14) 0.0377(12) 0.0033(11) 0.0069(10) -0.0014(11)
B10 0.0424(14) 0.0727(18) 0.0441(14) 0.0154(13) 0.0075(11) 0.0093(13)
B11 0.0364(14) 0.091(2) 0.0590(17) 0.0163(16) 0.0139(12) 0.0113(14)
B12 0.0398(14) 0.080(2) 0.0494(15) 0.0097(14) 0.0063(12) -0.0082(13)

loop_
_atom_type_symbol
_atom_type_description
_atom_type_scat_dispersion_real
_atom_type_scat_dispersion_imag
_atom_type_scat_source
C C 0.0033 0.0016 'International Tables Vol C Tables 4.2.6.8 and 6.1.1.4'
H H 0.0000 0.0000 'International Tables Vol C Tables 4.2.6.8 and 6.1.1.4'
B B 0.0013 0.0007 'International Tables Vol C Tables 4.2.6.8 and 6.1.1.4'
F F 0.0171 0.0103 'International Tables Vol C Tables 4.2.6.8 and 6.1.1.4'
O O 0.0106 0.0060 'International Tables Vol C Tables 4.2.6.8 and 6.1.1.4'

loop_
_geom_angle_atom_site_label_1
_geom_angle_atom_site_label_2
_geom_angle_atom_site_label_3
_geom_angle
_geom_angle_site_symmetry_1
_geom_angle_site_symmetry_3
_geom_angle_publ_flag
C11' O1 B3 128.6(7) . . ?
B3 O1 C11 121.8(2) . . ?
C16 O4 C17 128.17(16) . . ?
C16 C1 C2 116.78(17) . . ?
C16 C1 B4 117.89(17) . . ?
C2 C1 B4 112.56(17) . . ?
C16 C1 B6 119.45(18) . . ?
C2 C1 B6 61.61(14) . . ?
B4 C1 B6 115.95(17) . . ?
C16 C1 B5 122.29(17) . . ?
C2 C1 B5 112.57(17) . . ?
B4 C1 B5 63.91(13) . . ?
B6 C1 B5 62.97(14) . . ?
C16 C1 B3 112.25(17) . . ?
C2 C1 B3 62.06(14) . . ?
B4 C1 B3 62.83(14) . . ?
B6 C1 B3 115.42(17) . . ?
B5 C1 B3 116.17(16) . . ?
C45 C2 C1 119.9(2) . . ?
C45 C2 B11 121.3(2) . . ?
C1 C2 B11 109.39(18) . . ?
C45 C2 B7 120.8(2) . . ?
C1 C2 B7 109.58(18) . . ?
B11 C2 B7 62.72(18) . . ?
C45 C2 B6 117.5(2) . . ?
C1 C2 B6 60.74(13) . . ?
B11 C2 B6 62.11(16) . . ?
B7 C2 B6 113.9(2) . . ?
C45 C2 B3 116.6(2) . . ?
C1 C2 B3 61.74(13) . . ?
B11 C2 B3 113.6(2) . . ?
B7 C2 B3 61.50(16) . . ?
B6 C2 B3 114.41(17) . . ?
O2 C11 O1 122.0(3) . . ?
O2 C11 C12 127.2(4) . . ?
O1 C11 C12 110.8(3) . . ?
O2' C11' O1 119.0(13) . . ?
O2' C11' C12 126.9(12) . . ?
O1 C11' C12 111.4(11) . . ?
C14 C12 C15 118.8(7) . . ?
C13' C12 C14' 119.0(14) . . ?
C14 C12 C11 115.7(7) . . ?
C15 C12 C11 110.1(3) . . ?
C13' C12 C15' 111.6(9) . . ?
C14' C12 C15' 100.1(10) . . ?
C14 C12 C13 102.1(9) . . ?
C15 C12 C13 104.6(5) . . ?
C11 C12 C13 103.2(4) . . ?
C13' C12 C11' 139.3(9) . . ?
C14' C12 C11' 83.4(11) . . ?
C15' C12 C11' 95.3(7) . . ?
C12 C13 H13A 109.5 . . ?
C12 C13 H13B 109.5 . . ?
H13A C13 H13B 109.5 . . ?
C12 C13 H13C 109.5 . . ?
H13A C13 H13C 109.5 . . ?
H13B C13 H13C 109.5 . . ?
C12 C14 H14A 109.5 . . ?
C12 C14 H14B 109.5 . . ?
H14A C14 H14B 109.5 . . ?
C12 C14 H14C 109.5 . . ?
H14A C14 H14C 109.5 . . ?
H14B C14 H14C 109.5 . . ?
C12 C15 H15A 109.5 . . ?
C12 C15 H15B 109.5 . . ?
H15A C15 H15B 109.5 . . ?
C12 C15 H15C 109.5 . . ?
H15A C15 H15C 109.5 . . ?
H15B C15 H15C 109.5 . . ?
C12 C13' H13D 109.5 . . ?
C12 C13' H13E 109.5 . . ?
H13D C13' H13E 109.5 . . ?
C12 C13' H13F 109.5 . . ?
H13D C13' H13F 109.5 . . ?
H13E C13' H13F 109.5 . . ?
C12 C14' H14D 109.5 . . ?
C12 C14' H14E 109.5 . . ?
H14D C14' H14E 109.5 . . ?
C12 C14' H14F 109.5 . . ?
H14D C14' H14F 109.5 . . ?
H14E C14' H14F 109.5 . . ?
C12 C15' H15D 109.5 . . ?
C12 C15' H15E 109.5 . . ?
H15D C15' H15E 109.5 . . ?
C12 C15' H15F 109.5 . . ?
H15D C15' H15F 109.5 . . ?
H15E C15' H15F 109.5 . . ?
O3 C16 O4 119.4(2) . . ?
O3 C16 C1 123.8(2) . . ?
O4 C16 C1 116.70(17) . . ?
C18 C17 O4 123.27(18) . . ?
C18 C17 C25 129.93(19) . . ?
O4 C17 C25 106.76(16) . . ?
C17 C18 C19 120.91(19) . . ?
C17 C18 B4 120.20(18) . . ?
C19 C18 B4 118.83(17) . . ?
C24 C19 C20 118.8(2) . . ?
C24 C19 C18 121.1(2) . . ?
C20 C19 C18 120.1(2) . . ?
C21 C20 C19 118.2(3) . . ?
C21 C20 H20A 120.9 . . ?
C19 C20 H20A 120.9 . . ?
F1 C21 C22 117.9(3) . . ?
F1 C21 C20 118.4(3) . . ?
C22 C21 C20 123.6(3) . . ?
C21 C22 C23 117.8(3) . . ?
C21 C22 H22A 121.1 . . ?
C23 C22 H22A 121.1 . . ?
C22 C23 C24 120.3(3) . . ?
C22 C23 H23A 119.8 . . ?
C24 C23 H23A 119.8 . . ?
C19 C24 C23 121.2(3) . . ?
C19 C24 H24A 119.4 . . ?
C23 C24 H24A 119.4 . . ?
C26 C25 C30 119.4(2) . . ?
C26 C25 C17 120.0(2) . . ?
C30 C25 C17 120.5(2) . . ?
C27 C26 C25 118.4(3) . . ?
C27 C26 H26A 120.8 . . ?
C25 C26 H26A 120.8 . . ?
F2 C27 C28 119.4(3) . . ?
F2 C27 C26 118.1(4) . . ?
C28 C27 C26 122.5(3) . . ?
C29 C28 C27 118.9(3) . . ?
C29 C28 H28A 120.5 . . ?
C27 C28 H28A 120.5 . . ?
C28 C29 C30 121.0(3) . . ?
C28 C29 H29A 119.5 . . ?
C30 C29 H29A 119.5 . . ?
C29 C30 C25 119.9(3) . . ?
C29 C30 H30A 120.1 . . ?
C25 C30 H30A 120.1 . . ?
C32 C31 C39 121.6(2) . . ?
C32 C31 B5 117.5(2) . . ?
C39 C31 B5 120.84(19) . . ?
C31 C32 C33 129.7(2) . . ?
C31 C32 H32A 115.1 . . ?
C33 C32 H32A 115.1 . . ?
C38 C33 C34 118.0(2) . . ?
C38 C33 C32 124.8(2) . . ?
C34 C33 C32 117.2(3) . . ?
C35 C34 C33 120.1(3) . . ?
C35 C34 H34A 120.0 . . ?
C33 C34 H34A 120.0 . . ?
F3 C35 C36 116.2(4) . . ?
F3 C35 C34 122.1(5) . . ?
C36 C35 C34 121.7(3) . . ?
C37 C36 C35 118.2(3) . . ?
C37 C36 H36A 120.9 . . ?
C35 C36 H36A 120.9 . . ?
F3' C37 C36 115.0(4) . . ?
F3' C37 C38 123.3(4) . . ?
C36 C37 C38 121.7(4) . . ?
C37 C38 C33 120.3(3) . . ?
C37 C38 H38A 119.8 . . ?
C33 C38 H38A 119.8 . . ?
C44 C39 C40 118.3(2) . . ?
C44 C39 C31 120.8(2) . . ?
C40 C39 C31 120.8(2) . . ?
C41 C40 C39 119.4(3) . . ?
C41 C40 H40A 120.3 . . ?
C39 C40 H40A 120.3 . . ?
F4 C41 C42 118.1(3) . . ?
F4 C41 C40 118.8(3) . . ?
C42 C41 C40 123.1(3) . . ?
C41 C42 C43 117.9(3) . . ?
C41 C42 H42A 121.1 . . ?
C43 C42 H42A 121.1 . . ?
C42 C43 C44 120.7(3) . . ?
C42 C43 H43A 119.6 . . ?
C44 C43 H43A 119.6 . . ?
C39 C44 C43 120.5(3) . . ?
C39 C44 H44A 119.7 . . ?
C43 C44 H44A 119.7 . . ?
C2 C45 H45A 109.5 . . ?
C2 C45 H45B 109.5 . . ?
H45A C45 H45B 109.5 . . ?
C2 C45 H45C 109.5 . . ?
H45A C45 H45C 109.5 . . ?
H45B C45 H45C 109.5 . . ?
O1 B3 B8 137.6(2) . . ?
O1 B3 C1 113.45(19) . . ?
B8 B3 C1 102.65(17) . . ?
O1 B3 C2 114.0(2) . . ?
B8 B3 C2 104.07(18) . . ?
C1 B3 C2 56.20(12) . . ?
O1 B3 B7 127.5(2) . . ?
B8 B3 B7 60.60(17) . . ?
C1 B3 B7 102.01(18) . . ?
C2 B3 B7 57.43(15) . . ?
O1 B3 B4 124.1(2) . . ?
B8 B3 B4 60.57(14) . . ?
C1 B3 B4 56.24(12) . . ?
C2 B3 B4 102.49(16) . . ?
B7 B3 B4 107.45(18) . . ?
C18 B4 C1 112.30(16) . . ?
C18 B4 B9 132.26(19) . . ?
C1 B4 B9 104.28(16) . . ?
C18 B4 B8 132.15(18) . . ?
C1 B4 B8 104.84(17) . . ?
B9 B4 B8 59.89(14) . . ?
C18 B4 B3 116.38(17) . . ?
C1 B4 B3 60.93(13) . . ?
B9 B4 B3 107.70(17) . . ?
B8 B4 B3 58.78(14) . . ?
C18 B4 B5 115.88(17) . . ?
C1 B4 B5 59.52(13) . . ?
B9 B4 B5 59.58(13) . . ?
B8 B4 B5 108.48(17) . . ?
B3 B4 B5 111.01(17) . . ?
C31 B5 C1 121.67(18) . . ?
C31 B5 B10 129.01(19) . . ?
C1 B5 B10 102.45(17) . . ?
C31 B5 B9 124.70(19) . . ?
C1 B5 B9 101.86(16) . . ?
B10 B5 B9 60.71(15) . . ?
C31 B5 B6 124.07(19) . . ?
C1 B5 B6 58.14(13) . . ?
B10 B5 B6 58.75(15) . . ?
B9 B5 B6 106.80(18) . . ?
C31 B5 B4 117.56(17) . . ?
C1 B5 B4 56.57(12) . . ?
B10 B5 B4 107.19(18) . . ?
B9 B5 B4 59.35(13) . . ?
B6 B5 B4 105.90(17) . . ?
C1 B6 C2 57.65(13) . . ?
C1 B6 B10 103.85(18) . . ?
C2 B6 B10 104.7(2) . . ?
C1 B6 B11 103.65(19) . . ?
C2 B6 B11 57.91(15) . . ?
B10 B6 B11 60.07(17) . . ?
C1 B6 B5 58.89(13) . . ?
C2 B6 B5 106.09(18) . . ?
B10 B6 B5 59.85(15) . . ?
B11 B6 B5 108.2(2) . . ?
C1 B6 H6 125.1 . . ?
C2 B6 H6 124.0 . . ?
B10 B6 H6 123.3 . . ?
B11 B6 H6 122.7 . . ?
B5 B6 H6 121.4 . . ?
C2 B7 B11 58.42(17) . . ?
C2 B7 B12 105.0(2) . . ?
B11 B7 B12 60.13(18) . . ?
C2 B7 B3 61.07(15) . . ?
B11 B7 B3 109.7(2) . . ?
B12 B7 B3 108.2(2) . . ?
C2 B7 B8 105.83(18) . . ?
B11 B7 B8 108.4(2) . . ?
B12 B7 B8 60.06(17) . . ?
B3 B7 B8 59.28(15) . . ?
C2 B7 H7 123.8 . . ?
B11 B7 H7 121.1 . . ?
B12 B7 H7 122.5 . . ?
B3 B7 H7 120.5 . . ?
B8 B7 H7 122.4 . . ?
B3 B8 B12 108.5(2) . . ?
B3 B8 B9 108.92(18) . . ?
B12 B8 B9 59.61(15) . . ?
B3 B8 B7 60.12(16) . . ?
B12 B8 B7 59.54(17) . . ?
B9 B8 B7 107.2(2) . . ?
B3 B8 B4 60.65(14) . . ?
B12 B8 B4 106.89(18) . . ?
B9 B8 B4 59.53(13) . . ?
B7 B8 B4 107.14(19) . . ?
B3 B8 H8 120.7 . . ?
B12 B8 H8 122.2 . . ?
B9 B8 H8 121.9 . . ?
B7 B8 H8 122.4 . . ?
B4 B8 H8 122.3 . . ?
B12 B9 B4 108.13(19) . . ?
B12 B9 B5 108.7(2) . . ?
B4 B9 B5 61.07(13) . . ?
B12 B9 B8 60.12(16) . . ?
B4 B9 B8 60.58(14) . . ?
B5 B9 B8 110.23(18) . . ?
B12 B9 B10 59.97(16) . . ?
B4 B9 B10 107.62(18) . . ?
B5 B9 B10 59.54(15) . . ?
B8 B9 B10 108.3(2) . . ?
B12 B9 H9 121.7 . . ?
B4 B9 H9 121.5 . . ?
B5 B9 H9 120.6 . . ?
B8 B9 H9 120.7 . . ?
B10 B9 H9 122.3 . . ?
B6 B10 B11 60.35(17) . . ?
B6 B10 B5 61.40(15) . . ?
B11 B10 B5 109.61(19) . . ?
B6 B10 B12 108.4(2) . . ?
B11 B10 B12 59.98(18) . . ?
B5 B10 B12 108.30(18) . . ?
B6 B10 B9 108.13(18) . . ?
B11 B10 B9 107.4(2) . . ?
B5 B10 B9 59.75(14) . . ?
B12 B10 B9 59.28(16) . . ?
B6 B10 H10 121.0 . . ?
B11 B10 H10 121.4 . . ?
B5 B10 H10 120.7 . . ?
B12 B10 H10 121.9 . . ?
B9 B10 H10 122.5 . . ?
C2 B11 B10 105.92(19) . . ?
C2 B11 B7 58.86(16) . . ?
B10 B11 B7 108.8(2) . . ?
C2 B11 B6 59.99(15) . . ?
B10 B11 B6 59.58(16) . . ?
B7 B11 B6 109.00(19) . . ?
C2 B11 B12 105.2(2) . . ?
B10 B11 B12 60.52(17) . . ?
B7 B11 B12 59.95(18) . . ?
B6 B11 B12 108.2(2) . . ?
C2 B11 H11 123.9 . . ?
B10 B11 H11 121.9 . . ?
B7 B11 H11 121.1 . . ?
B6 B11 H11 121.1 . . ?
B12 B11 H11 122.3 . . ?
B7 B12 B9 108.36(19) . . ?
B7 B12 B11 59.92(18) . . ?
B9 B12 B11 108.1(2) . . ?
B7 B12 B8 60.40(17) . . ?
B9 B12 B8 60.27(15) . . ?
B11 B12 B8 108.5(2) . . ?
B7 B12 B10 107.9(2) . . ?
B9 B12 B10 60.75(15) . . ?
B11 B12 B10 59.50(17) . . ?
B8 B12 B10 109.06(18) . . ?
B7 B12 H12 121.7 . . ?
B9 B12 H12 121.3 . . ?
B11 B12 H12 121.9 . . ?
B8 B12 H12 121.0 . . ?
B10 B12 H12 121.4 . . ?

loop_
_geom_bond_atom_site_label_1
_geom_bond_atom_site_label_2
_geom_bond_distance
_geom_bond_site_symmetry_2
_geom_bond_publ_flag
O1 C11' 1.192(14) . ?
O1 B3 1.387(3) . ?
O1 C11 1.408(5) . ?
O3 C16 1.185(2) . ?
O4 C16 1.343(3) . ?
O4 C17 1.418(2) . ?
F1 C21 1.333(4) . ?
F2 C27 1.343(4) . ?
F3 C35 1.255(5) . ?
F3' C37 1.209(6) . ?
F4 C41 1.342(4) . ?
C1 C16 1.499(3) . ?
C1 C2 1.668(3) . ?
C1 B4 1.681(3) . ?
C1 B6 1.722(3) . ?
C1 B5 1.736(3) . ?
C1 B3 1.768(3) . ?
C2 C45 1.517(4) . ?
C2 B11 1.699(4) . ?
C2 B7 1.707(4) . ?
C2 B6 1.737(4) . ?
C2 B3 1.773(4) . ?
O2 C11 1.180(5) . ?
C11 C12 1.523(4) . ?
O2' C11' 1.180(17) . ?
C11' C12 1.710(16) . ?
C12 C14 1.481(8) . ?
C12 C13' 1.481(9) . ?
C12 C15 1.497(6) . ?
C12 C14' 1.511(9) . ?
C12 C15' 1.589(8) . ?
C12 C13 1.599(7) . ?
C13 H13A 0.9600 . ?
C13 H13B 0.9600 . ?
C13 H13C 0.9600 . ?
C14 H14A 0.9600 . ?
C14 H14B 0.9600 . ?
C14 H14C 0.9600 . ?
C15 H15A 0.9600 . ?
C15 H15B 0.9600 . ?
C15 H15C 0.9600 . ?
C13' H13D 0.9600 . ?
C13' H13E 0.9600 . ?
C13' H13F 0.9600 . ?
C14' H14D 0.9600 . ?
C14' H14E 0.9600 . ?
C14' H14F 0.9600 . ?
C15' H15D 0.9600 . ?
C15' H15E 0.9600 . ?
C15' H15F 0.9600 . ?
C17 C18 1.333(3) . ?
C17 C25 1.482(3) . ?
C18 C19 1.489(3) . ?
C18 B4 1.561(3) . ?
C19 C24 1.379(3) . ?
C19 C20 1.383(3) . ?
C20 C21 1.375(4) . ?
C20 H20A 0.9300 . ?
C21 C22 1.363(5) . ?
C22 C23 1.365(5) . ?
C22 H22A 0.9300 . ?
C23 C24 1.382(4) . ?
C23 H23A 0.9300 . ?
C24 H24A 0.9300 . ?
C25 C26 1.388(4) . ?
C25 C30 1.390(3) . ?
C26 C27 1.379(4) . ?
C26 H26A 0.9300 . ?
C27 C28 1.363(6) . ?
C28 C29 1.354(5) . ?
C28 H28A 0.9300 . ?
C29 C30 1.381(4) . ?
C29 H29A 0.9300 . ?
C30 H30A 0.9300 . ?
C31 C32 1.343(3) . ?
C31 C39 1.487(3) . ?
C31 B5 1.581(3) . ?
C32 C33 1.473(3) . ?
C32 H32A 0.9300 . ?
C33 C38 1.388(4) . ?
C33 C34 1.397(4) . ?
C34 C35 1.377(4) . ?
C34 H34A 0.9300 . ?
C35 C36 1.371(5) . ?
C36 C37 1.367(5) . ?
C36 H36A 0.9300 . ?
C37 C38 1.378(4) . ?
C38 H38A 0.9300 . ?
C39 C44 1.383(3) . ?
C39 C40 1.390(3) . ?
C40 C41 1.366(4) . ?
C40 H40A 0.9300 . ?
C41 C42 1.362(5) . ?
C42 C43 1.370(5) . ?
C42 H42A 0.9300 . ?
C43 C44 1.391(4) . ?
C43 H43A 0.9300 . ?
C44 H44A 0.9300 . ?
C45 H45A 0.9600 . ?
C45 H45B 0.9600 . ?
C45 H45C 0.9600 . ?
B3 B8 1.765(4) . ?
B3 B7 1.780(4) . ?
B3 B4 1.799(3) . ?
B4 B9 1.779(3) . ?
B4 B8 1.798(3) . ?
B4 B5 1.809(3) . ?
B5 B10 1.779(4) . ?
B5 B9 1.783(4) . ?
B5 B6 1.806(4) . ?
B6 B10 1.759(4) . ?
B6 B11 1.773(4) . ?
B6 H6 1.1000 . ?
B7 B11 1.773(4) . ?
B7 B12 1.773(4) . ?
B7 B8 1.789(4) . ?
B7 H7 1.1000 . ?
B8 B12 1.783(4) . ?
B8 B9 1.785(4) . ?
B8 H8 1.1000 . ?
B9 B12 1.773(4) . ?
B9 B10 1.800(4) . ?
B9 H9 1.1000 . ?
B10 B11 1.768(4) . ?
B10 B12 1.786(4) . ?
B10 H10 1.1000 . ?
B11 B12 1.776(5) . ?
B11 H11 1.1000 . ?
B12 H12 1.1000 . ?
